data_1522512
loop_
_publ_author_name
'Meot-Meyer, M.'
'Venturini, G.'
'Steinmetz, J.'
'Roques, B.'
'Malaman, B.'

_publ_section_title
;
 Des nouveaux stannures ternaires de rhodium et d'elements des terres
 rares: TR2 Rh3 Sn6 ou TR= Y, Gd, Tb, Dy, Ho. Structures cristallines et
 magnetiques des Y2 Rh3 Sn5
;
_journal_name_full 'Materials Research Bulletin'
_journal_page_first 1181
_journal_page_last 1186
_journal_volume 19
_journal_year 1984
_chemical_formula_sum 'Rh3 Sn5 Y2'
_space_group_IT_number 36
_symmetry_space_group_name_Hall 'C 2c -2'
_symmetry_space_group_name_H-M 'C m c 21'
_cell_angle_alpha 90
_cell_angle_beta 90
_cell_angle_gamma 90
_cell_formula_units_Z 4
_cell_length_a 4.387
_cell_length_b 26.212
_cell_length_c 7.155
_cell_volume 822.768
_citation_journal_id_ASTM MRBUAC
_cod_data_source_file Meot-Meyer_MRBUAC_1984_1958.cif
_cod_data_source_block Rh3Sn5Y2
_cod_original_cell_volume 822.7681
_cod_database_code 1522512

loop_
_symmetry_equiv_pos_as_xyz
x,y,z
-x,-y,z+1/2
-x,y,z
x,-y,z+1/2
x+1/2,y+1/2,z
-x+1/2,-y+1/2,z+1/2
-x+1/2,y+1/2,z
x+1/2,-y+1/2,z+1/2

loop_
_atom_site_label
_atom_site_type_symbol
_atom_site_fract_x
_atom_site_fract_y
_atom_site_fract_z
_atom_site_occupancy
_atom_site_U_iso_or_equiv
Rh3 Rh 0 0.3934 0.4812 1 0.0
Y1 Y 0 0.172 0.7555 1 0.0
Rh2 Rh 0 0.7767 0.7665 1 0.0
Rh1 Rh 0 0.0507 0.5194 1 0.0
Y2 Y 0 0.477 0.7374 1 0.0
Sn1 Sn 0 0.8793 0.7347 1 0.0
Sn4 Sn 0 0.9527 0.4029 1 0.0
Sn5 Sn 0 0.29 0.9761 1 0.0
Sn2 Sn 0 0.7049 0.0502 1 0.0
Sn3 Sn 0 0.5965 0.608 1 0.0
